data_4507656
loop_
_publ_author_name
'Stilinovi\'c, Vladimir'
'Kaitner, Branko'

_publ_section_title
;
 Structural and Thermodynamic Insight into Solid State Phase Transition
 Mechanism of a 1,3,3&#x2032;-Triketone
;
_journal_issue 4
_journal_name_full 'Crystal Growth &amp; Design'
_journal_page_first 1703
_journal_paper_doi 10.1021/cg400016z
_journal_volume 13
_journal_year 2013
_chemical_formula_moiety 'C19 H32 O3'
_chemical_formula_sum 'C19 H32 O3'
_chemical_formula_weight 308.45
_chemical_name_systematic
;
dipivaloyl-3-cyclopentylpropanoylmethane
;
_space_group_IT_number 2
_symmetry_cell_setting triclinic
_symmetry_space_group_name_Hall '-P 1'
_symmetry_space_group_name_H-M 'P -1'
_atom_sites_solution_hydrogens geom
_atom_sites_solution_primary direct
_atom_sites_solution_secondary difmap
_audit_creation_date 2013-01-02T15:06:50-00:00
_audit_creation_method 'WinGX routine CIF_UPDATE'
_cell_angle_alpha 90.890(9)
_cell_angle_beta 105.252(12)
_cell_angle_gamma 90.301(10)
_cell_formula_units_Z 4
_cell_length_a 11.1160(12)
_cell_length_b 12.3805(14)
_cell_length_c 14.3352(14)
_cell_measurement_reflns_used 197
_cell_measurement_temperature 295(2)
_cell_measurement_theta_max 54.0
_cell_measurement_theta_min 4.6
_cell_volume 1903.0(4)
_computing_structure_refinement 'SHELXL-97 (Sheldrick, 1997)'
_computing_structure_solution 'SHELXS-97 (Sheldrick, 1990)'
_diffrn_ambient_temperature 295(2)
_diffrn_detector_area_resol_mean 10.4323
_diffrn_measured_fraction_theta_full 0.987
_diffrn_measured_fraction_theta_max 0.987
_diffrn_measurement_device_type 'Oxford Xcalibur Nova'
_diffrn_measurement_method
;
CCD detector, \w scans
;
_diffrn_radiation_monochromator graphite
_diffrn_radiation_source 'Enhance (Cu) X-ray Source'
_diffrn_radiation_type 'Cu K\a'
_diffrn_radiation_wavelength 1.5418
_diffrn_reflns_av_R_equivalents 0.0272
_diffrn_reflns_av_unetI/netI 0.0244
_diffrn_reflns_limit_h_max 13
_diffrn_reflns_limit_h_min -13
_diffrn_reflns_limit_k_max 15
_diffrn_reflns_limit_k_min -15
_diffrn_reflns_limit_l_max 17
_diffrn_reflns_limit_l_min -17
_diffrn_reflns_number 19200
_diffrn_reflns_theta_full 74.99
_diffrn_reflns_theta_max 74.99
_diffrn_reflns_theta_min 3.2
_exptl_absorpt_coefficient_mu 0.555
_exptl_absorpt_correction_type none
_exptl_crystal_colour colourless
_exptl_crystal_density_diffrn 1.077
_exptl_crystal_density_method 'not measured'
_exptl_crystal_description block
_exptl_crystal_F_000 680
_exptl_crystal_size_max 0.11
_exptl_crystal_size_mid 0.06
_exptl_crystal_size_min 0.04
_refine_diff_density_max 0.315
_refine_diff_density_min -0.22
_refine_diff_density_rms 0.042
_refine_ls_extinction_method none
_refine_ls_goodness_of_fit_ref 1.05
_refine_ls_hydrogen_treatment constr
_refine_ls_matrix_type full
_refine_ls_number_parameters 464
_refine_ls_number_reflns 7717
_refine_ls_number_restraints 31
_refine_ls_restrained_S_all 1.06
_refine_ls_R_factor_all 0.112
_refine_ls_R_factor_gt 0.0814
_refine_ls_shift/su_max 0.016
_refine_ls_shift/su_mean 0.001
_refine_ls_structure_factor_coef Fsqd
_refine_ls_weighting_details 'calc w=1/[\s^2^(Fo^2^)+(0.1928P)^2^+0.0000P] where P=(Fo^2^+2Fc^2^)/3'
_refine_ls_weighting_scheme calc
_refine_ls_wR_factor_gt 0.2576
_refine_ls_wR_factor_ref 0.2959
_reflns_number_gt 4401
_reflns_number_total 7717
_reflns_threshold_expression >2sigma(I)
_cod_data_source_file cg400016z_si_002.cif
_cod_data_source_block dp(cpp)m_H_295K_Cu
_cod_database_code 4507656

loop_
_symmetry_equiv_pos_as_xyz
'x, y, z'
'-x, -y, -z'

loop_
_atom_site_label
_atom_site_type_symbol
_atom_site_fract_x
_atom_site_fract_y
_atom_site_fract_z
_atom_site_U_iso_or_equiv
_atom_site_adp_type
_atom_site_occupancy
_atom_site_symmetry_multiplicity
_atom_site_calc_flag
_atom_site_refinement_flags
_atom_site_disorder_assembly
_atom_site_disorder_group
O3 O 0.47347(19) 0.8630(2) 0.6758(2) 0.1288(9) Uani 1 1 d . . .
O2 O 0.4737(2) 0.6302(2) 0.6038(2) 0.1399(10) Uani 1 1 d . . .
O1 O 0.5880(3) 0.6737(2) 0.8196(2) 0.1351(9) Uani 1 1 d . . .
C18 C 0.9495(6) 0.2560(4) 0.9344(3) 0.1825(19) Uani 1 1 d DU . .
H18A H 0.9123 0.1896 0.9494 0.219 Uiso 1 1 calc R . .
H18B H 1.0358 0.2596 0.972 0.219 Uiso 1 1 calc R . .
C16 C 0.8653(4) 0.3558(3) 0.7880(3) 0.1304(12) Uani 1 1 d . . .
H16A H 0.8996 0.3921 0.7411 0.156 Uiso 1 1 calc R . .
H16B H 0.78 0.3343 0.7567 0.156 Uiso 1 1 calc R . .
C4 C 0.5831(2) 0.8497(2) 0.7057(2) 0.0873(7) Uani 1 1 d . . .
C1 C 0.6405(2) 0.74463(19) 0.68241(18) 0.0781(6) Uani 1 1 d . . .
H1 H 0.722 0.7594 0.6708 0.094 Uiso 1 1 calc R . .
C5 C 0.5793(3) 0.7073(3) 0.4957(2) 0.1059(9) Uani 1 1 d . . .
C9 C 0.6664(2) 0.9359(2) 0.7656(2) 0.0882(7) Uani 1 1 d . . .
C13 C 0.7557(3) 0.5854(3) 0.7784(3) 0.1070(9) Uani 1 1 d . . .
H13A H 0.8351 0.6229 0.7888 0.128 Uiso 1 1 calc R . .
H13B H 0.7418 0.5445 0.7181 0.128 Uiso 1 1 calc R . .
C15 C 0.8693(4) 0.4276(3) 0.8709(3) 0.1227(11) Uani 1 1 d . . .
H15 H 0.9472 0.4694 0.8836 0.147 Uiso 1 1 calc R . .
C11 C 0.5891(4) 1.0168(3) 0.8029(4) 0.164(2) Uani 1 1 d . . .
H11A H 0.5247 1.0433 0.7499 0.246 Uiso 1 1 calc R . .
H11B H 0.6413 1.076 0.8341 0.246 Uiso 1 1 calc R . .
H11C H 0.5521 0.9829 0.8485 0.246 Uiso 1 1 calc R . .
C2 C 0.6555(3) 0.6675(2) 0.7677(2) 0.0990(8) Uani 1 1 d . . .
C8 C 0.6182(4) 0.8221(3) 0.4821(3) 0.1271(12) Uani 1 1 d . . .
H8A H 0.5524 0.8705 0.486 0.191 Uiso 1 1 calc R . .
H8B H 0.6347 0.8279 0.4198 0.191 Uiso 1 1 calc R . .
H8C H 0.6922 0.8408 0.5317 0.191 Uiso 1 1 calc R . .
C10 C 0.7356(4) 0.9899(3) 0.6990(3) 0.1313(13) Uani 1 1 d . . .
H10A H 0.6762 1.0185 0.644 0.197 Uiso 1 1 calc R . .
H10B H 0.7865 0.9376 0.6778 0.197 Uiso 1 1 calc R . .
H10C H 0.7875 1.0475 0.7337 0.197 Uiso 1 1 calc R . .
C14 C 0.7646(4) 0.5071(3) 0.8596(3) 0.1275(12) Uani 1 1 d . . .
H14A H 0.7759 0.5478 0.9197 0.153 Uiso 1 1 calc R . .
H14B H 0.6865 0.4674 0.8482 0.153 Uiso 1 1 calc R . .
C3 C 0.5554(3) 0.6891(2) 0.5943(2) 0.0973(8) Uani 1 1 d . . .
C7 C 0.6867(3) 0.6295(3) 0.4932(3) 0.1286(12) Uani 1 1 d . . .
H7A H 0.7613 0.6531 0.5401 0.193 Uiso 1 1 calc R . .
H7B H 0.7007 0.6293 0.4299 0.193 Uiso 1 1 calc R . .
H7C H 0.665 0.5579 0.5081 0.193 Uiso 1 1 calc R . .
C12 C 0.7639(4) 0.8895(4) 0.8501(3) 0.1335(13) Uani 1 1 d . . .
H12A H 0.8189 0.9463 0.8828 0.2 Uiso 1 1 calc R . .
H12B H 0.8111 0.8357 0.8266 0.2 Uiso 1 1 calc R . .
H12C H 0.7233 0.8572 0.8943 0.2 Uiso 1 1 calc R . .
C6 C 0.4625(4) 0.6768(5) 0.4159(3) 0.1532(18) Uani 1 1 d . . .
H6A H 0.4335 0.6066 0.4281 0.23 Uiso 1 1 calc R . .
H6B H 0.4821 0.6757 0.3546 0.23 Uiso 1 1 calc R . .
H6C H 0.3986 0.729 0.415 0.23 Uiso 1 1 calc R . .
C19 C 0.8815(6) 0.3491(4) 0.9556(3) 0.1715(19) Uani 1 1 d U . .
H19A H 0.9265 0.3836 1.0161 0.206 Uiso 1 1 calc R . .
H19B H 0.7997 0.3273 0.961 0.206 Uiso 1 1 calc R . .
C17 C 0.9410(6) 0.2601(3) 0.8262(3) 0.1630(17) Uani 1 1 d DU . .
H17A H 1.0236 0.2665 0.8161 0.196 Uiso 1 1 calc R . .
H17B H 0.9016 0.1947 0.7936 0.196 Uiso 1 1 calc R . .
C23 C 0.0475(2) 0.78564(19) 0.60154(16) 0.0741(5) Uani 1 1 d . . .
C20 C 0.14023(19) 0.75100(17) 0.69427(15) 0.0681(5) Uani 1 1 d . . .
H20 H 0.2254 0.767 0.6908 0.082 Uiso 1 1 calc R . .
C24 C 0.1868(2) 0.9124(2) 0.81894(18) 0.0814(6) Uani 1 1 d . . .
C28 C 0.0783(2) 0.7679(2) 0.50565(17) 0.0862(7) Uani 1 1 d . . .
C22 C 0.1145(2) 0.81029(18) 0.78058(16) 0.0732(5) Uani 1 1 d . . .
C31 C -0.0399(3) 0.7738(5) 0.4253(2) 0.1481(17) Uani 1 1 d . . .
H31A H -0.0949 0.7157 0.431 0.222 Uiso 1 1 calc R . .
H31B H -0.0204 0.768 0.3641 0.222 Uiso 1 1 calc R . .
H31C H -0.0799 0.8416 0.4297 0.222 Uiso 1 1 calc R . .
C30 C 0.1670(4) 0.8575(4) 0.4954(3) 0.1472(16) Uani 1 1 d . . .
H30A H 0.1273 0.926 0.4964 0.221 Uiso 1 1 calc R . .
H30B H 0.1888 0.8482 0.4353 0.221 Uiso 1 1 calc R . .
H30C H 0.241 0.855 0.5481 0.221 Uiso 1 1 calc R . .
C25 C 0.3112(3) 0.8756(3) 0.8836(3) 0.1170(11) Uani 1 1 d . . .
H25A H 0.2964 0.8282 0.9319 0.176 Uiso 1 1 calc R . .
H25B H 0.3586 0.9374 0.9145 0.176 Uiso 1 1 calc R . .
H25C H 0.3569 0.8379 0.8451 0.176 Uiso 1 1 calc R . .
C29 C 0.1423(4) 0.6599(4) 0.5008(3) 0.1410(14) Uani 1 1 d . . .
H29A H 0.2168 0.6566 0.5529 0.211 Uiso 1 1 calc R . .
H29B H 0.1634 0.6532 0.4402 0.211 Uiso 1 1 calc R . .
H29C H 0.0869 0.602 0.5062 0.211 Uiso 1 1 calc R . .
C32 C 0.2388(3) 0.57455(19) 0.7679(2) 0.0983(8) Uani 1 1 d . . .
H32A H 0.3103 0.5977 0.7462 0.118 Uiso 1 1 calc R A 1
H32B H 0.2526 0.5982 0.8347 0.118 Uiso 1 1 calc R A 1
C21 C 0.1256(2) 0.62941(18) 0.70868(18) 0.0780(6) Uani 1 1 d . B .
O22 O -0.04843(17) 0.82716(18) 0.60545(14) 0.1031(6) Uani 1 1 d . . .
O21 O 0.02831(18) 0.58423(15) 0.67541(16) 0.1049(6) Uani 1 1 d . . .
O23 O 0.0400(2) 0.77243(17) 0.81844(15) 0.1074(6) Uani 1 1 d . . .
C27 C 0.2117(3) 0.9820(2) 0.7390(2) 0.1074(9) Uani 1 1 d . . .
H27A H 0.2566 0.9407 0.7022 0.161 Uiso 1 1 calc R . .
H27B H 0.2603 1.0443 0.7673 0.161 Uiso 1 1 calc R . .
H27C H 0.1338 1.0047 0.6973 0.161 Uiso 1 1 calc R . .
C26 C 0.1172(4) 0.9766(3) 0.8793(3) 0.1282(12) Uani 1 1 d . . .
H26A H 0.041 1.0033 0.8381 0.192 Uiso 1 1 calc R . .
H26B H 0.1681 1.0362 0.9109 0.192 Uiso 1 1 calc R . .
H26C H 0.0984 0.9306 0.927 0.192 Uiso 1 1 calc R . .
C33 C 0.2322(8) 0.4555(6) 0.7637(5) 0.0879(18) Uani 0.510(5) 1 d PU B 1
H33A H 0.2099 0.4324 0.6963 0.105 Uiso 0.510(5) 1 calc PR B 1
H33B H 0.1655 0.4324 0.7911 0.105 Uiso 0.510(5) 1 calc PR B 1
C34 C 0.3487(8) 0.3989(5) 0.8147(5) 0.0890(14) Uani 0.510(5) 1 d P B 1
H34 H 0.4081 0.415 0.7769 0.107 Uiso 0.510(5) 1 calc PR B 1
C36 C 0.4039(13) 0.2415(11) 0.9265(11) 0.118(4) Uani 0.510(5) 1 d P B 1
H36A H 0.3409 0.2305 0.9611 0.142 Uiso 0.510(5) 1 calc PR B 1
H36B H 0.4531 0.1765 0.9295 0.142 Uiso 0.510(5) 1 calc PR B 1
C35 C 0.3428(9) 0.2765(5) 0.8161(6) 0.129(3) Uani 0.510(5) 1 d P B 1
H35A H 0.3891 0.2455 0.7736 0.155 Uiso 0.510(5) 1 calc PR B 1
H35B H 0.257 0.2513 0.7945 0.155 Uiso 0.510(5) 1 calc PR B 1
C37 C 0.4833(9) 0.3371(6) 0.9642(6) 0.123(2) Uani 0.510(5) 1 d P B 1
H37A H 0.5633 0.3311 0.9494 0.148 Uiso 0.510(5) 1 calc PR B 1
H37B H 0.4975 0.3438 1.0338 0.148 Uiso 0.510(5) 1 calc PR B 1
C38 C 0.4130(8) 0.4343(5) 0.9148(5) 0.1053(17) Uani 0.510(5) 1 d P B 1
H38A H 0.3528 0.4585 0.9486 0.126 Uiso 0.510(5) 1 calc PR B 1
H38B H 0.4703 0.4934 0.9139 0.126 Uiso 0.510(5) 1 calc PR B 1
C135 C 0.2975(6) 0.2893(5) 0.8956(7) 0.116(2) Uani 0.490(5) 1 d P B 2
H13C H 0.2343 0.2536 0.8446 0.139 Uiso 0.490(5) 1 calc PR B 2
H13D H 0.2742 0.2846 0.9561 0.139 Uiso 0.490(5) 1 calc PR B 2
C134 C 0.3172(6) 0.4049(4) 0.8713(7) 0.0898(14) Uani 0.490(5) 1 d P B 2
H134 H 0.3365 0.4466 0.9322 0.108 Uiso 0.490(5) 1 calc PR B 2
C136 C 0.4350(15) 0.2384(15) 0.9047(13) 0.136(5) Uani 0.490(5) 1 d PU B 2
H13E H 0.4679 0.2107 0.9692 0.163 Uiso 0.490(5) 1 calc PR B 2
H13F H 0.4277 0.1786 0.859 0.163 Uiso 0.490(5) 1 calc PR B 2
C137 C 0.5039(10) 0.3033(9) 0.8893(12) 0.171(5) Uani 0.490(5) 1 d P B 2
H13G H 0.5521 0.2718 0.8486 0.205 Uiso 0.490(5) 1 calc PR B 2
H13H H 0.5613 0.3267 0.9498 0.205 Uiso 0.490(5) 1 calc PR B 2
C138 C 0.4326(9) 0.4003(7) 0.8394(8) 0.120(2) Uani 0.490(5) 1 d P B 2
H13I H 0.4814 0.4661 0.858 0.144 Uiso 0.490(5) 1 calc PR B 2
H13J H 0.4135 0.3913 0.7697 0.144 Uiso 0.490(5) 1 calc PR B 2
C133 C 0.2113(7) 0.4592(6) 0.8038(5) 0.0819(16) Uani 0.490(5) 1 d PU B 2
H13K H 0.1443 0.4662 0.8353 0.098 Uiso 0.490(5) 1 calc PR B 2
H13L H 0.1812 0.4124 0.7475 0.098 Uiso 0.490(5) 1 calc PR B 2

loop_
_atom_site_aniso_label
_atom_site_aniso_U_11
_atom_site_aniso_U_22
_atom_site_aniso_U_33
_atom_site_aniso_U_23
_atom_site_aniso_U_13
_atom_site_aniso_U_12
O3 0.0753(12) 0.1382(18) 0.162(2) -0.0433(16) 0.0141(12) 0.0167(11)
O2 0.1243(18) 0.149(2) 0.158(2) -0.0482(17) 0.0616(16) -0.0646(17)
O1 0.157(2) 0.1300(19) 0.150(2) 0.0218(15) 0.0958(19) 0.0187(16)
C18 0.251(5) 0.152(4) 0.161(4) 0.056(3) 0.079(4) 0.065(3)
C16 0.161(3) 0.119(3) 0.105(2) 0.0007(19) 0.025(2) 0.019(2)
C4 0.0712(14) 0.0910(16) 0.1023(18) -0.0121(13) 0.0285(12) 0.0029(11)
C1 0.0684(12) 0.0787(13) 0.0922(15) -0.0090(11) 0.0304(11) -0.0018(10)
C5 0.0843(17) 0.134(3) 0.0996(19) -0.0337(17) 0.0265(14) -0.0156(16)
C9 0.0811(15) 0.0841(15) 0.1050(18) -0.0157(13) 0.0353(13) -0.0023(11)
C13 0.117(2) 0.0985(19) 0.119(2) 0.0169(16) 0.0534(18) 0.0120(16)
C15 0.154(3) 0.105(2) 0.109(2) 0.0184(18) 0.034(2) 0.017(2)
C11 0.127(3) 0.135(3) 0.246(6) -0.091(4) 0.082(3) -0.013(2)
C2 0.111(2) 0.0910(17) 0.111(2) 0.0020(14) 0.0562(17) -0.0013(14)
C8 0.132(3) 0.146(3) 0.099(2) 0.006(2) 0.025(2) -0.006(2)
C10 0.143(3) 0.111(2) 0.150(3) -0.022(2) 0.060(3) -0.038(2)
C14 0.153(3) 0.121(3) 0.125(3) 0.026(2) 0.065(2) 0.026(2)
C3 0.0841(16) 0.0999(18) 0.115(2) -0.0234(15) 0.0400(15) -0.0137(14)
C7 0.118(2) 0.142(3) 0.142(3) -0.032(2) 0.064(2) -0.007(2)
C12 0.127(3) 0.139(3) 0.121(3) -0.031(2) 0.009(2) -0.009(2)
C6 0.106(2) 0.235(5) 0.112(3) -0.053(3) 0.022(2) -0.034(3)
C19 0.242(5) 0.165(4) 0.117(3) 0.043(3) 0.060(3) 0.048(4)
C17 0.222(5) 0.100(2) 0.169(4) 0.006(2) 0.057(4) 0.021(3)
C23 0.0677(12) 0.0793(13) 0.0747(13) 0.0080(10) 0.0170(9) 0.0088(10)
C20 0.0623(11) 0.0678(11) 0.0741(12) 0.0066(9) 0.0174(9) 0.0045(8)
C24 0.0810(14) 0.0791(14) 0.0804(14) -0.0002(10) 0.0147(11) 0.0046(10)
C28 0.0771(14) 0.1104(18) 0.0717(13) 0.0051(12) 0.0202(11) 0.0010(12)
C22 0.0746(13) 0.0728(12) 0.0714(12) 0.0082(9) 0.0172(10) 0.0045(10)
C31 0.102(2) 0.258(5) 0.0773(18) 0.007(2) 0.0110(16) -0.005(3)
C30 0.163(4) 0.180(4) 0.115(3) 0.000(2) 0.066(3) -0.057(3)
C25 0.098(2) 0.114(2) 0.118(2) 0.0153(18) -0.0083(17) -0.0104(16)
C29 0.174(4) 0.153(3) 0.110(2) -0.014(2) 0.062(3) 0.032(3)
C32 0.0874(16) 0.0662(13) 0.124(2) 0.0079(13) -0.0025(15) 0.0055(11)
C21 0.0727(13) 0.0687(12) 0.0881(14) 0.0034(10) 0.0130(11) -0.0011(10)
O22 0.0816(11) 0.1341(16) 0.0903(12) 0.0043(10) 0.0159(9) 0.0404(11)
O21 0.0865(12) 0.0836(11) 0.1303(16) 0.0107(10) 0.0030(10) -0.0099(9)
O23 0.1267(16) 0.1078(14) 0.1030(13) -0.0062(10) 0.0585(12) -0.0217(11)
C27 0.136(3) 0.0750(15) 0.105(2) 0.0109(13) 0.0197(17) -0.0104(15)
C26 0.139(3) 0.117(2) 0.135(3) -0.043(2) 0.050(2) -0.003(2)
C33 0.106(4) 0.070(3) 0.084(4) 0.000(3) 0.017(3) 0.010(3)
C34 0.090(4) 0.076(3) 0.101(4) 0.007(3) 0.025(4) 0.019(3)
C36 0.131(8) 0.074(5) 0.170(9) 0.032(5) 0.073(6) 0.021(4)
C35 0.169(7) 0.070(3) 0.129(5) -0.001(3) 0.004(5) 0.028(4)
C37 0.134(6) 0.119(6) 0.111(5) 0.024(4) 0.018(4) 0.040(5)
C38 0.110(5) 0.085(3) 0.110(4) 0.004(3) 0.009(4) 0.014(3)
C135 0.101(4) 0.085(4) 0.155(6) 0.036(4) 0.022(4) 0.002(3)
C134 0.086(4) 0.069(3) 0.121(5) 0.007(3) 0.036(4) 0.013(2)
C136 0.137(8) 0.102(6) 0.159(9) 0.004(6) 0.022(7) 0.035(6)
C137 0.127(7) 0.125(7) 0.285(16) 0.080(9) 0.093(8) 0.048(5)
C138 0.117(6) 0.108(5) 0.152(7) 0.030(5) 0.066(6) 0.026(5)
C133 0.080(3) 0.068(3) 0.096(5) 0.007(3) 0.019(3) -0.001(2)

loop_
_atom_type_symbol
_atom_type_description
_atom_type_scat_dispersion_real
_atom_type_scat_dispersion_imag
_atom_type_scat_source
C C 0.0181 0.0091 'International Tables Vol C Tables 4.2.6.8 and 6.1.1.4'
H H 0 0 'International Tables Vol C Tables 4.2.6.8 and 6.1.1.4'
O O 0.0492 0.0322 'International Tables Vol C Tables 4.2.6.8 and 6.1.1.4'

loop_
_geom_angle_atom_site_label_1
_geom_angle_atom_site_label_2
_geom_angle_atom_site_label_3
_geom_angle
C19 C18 C17 106.1(4)
C19 C18 H18A 110.5
C17 C18 H18A 110.5
C19 C18 H18B 110.5
C17 C18 H18B 110.5
H18A C18 H18B 108.7
C15 C16 C17 106.7(3)
C15 C16 H16A 110.4
C17 C16 H16A 110.4
C15 C16 H16B 110.4
C17 C16 H16B 110.4
H16A C16 H16B 108.6
O3 C4 C9 121.2(2)
O3 C4 C1 119.6(2)
C9 C4 C1 119.2(2)
C3 C1 C4 110.5(2)
C3 C1 C2 107.3(2)
C4 C1 C2 109.3(2)
C3 C1 H1 109.9
C4 C1 H1 109.9
C2 C1 H1 109.9
C8 C5 C3 113.4(3)
C8 C5 C6 109.6(4)
C3 C5 C6 109.6(3)
C8 C5 C7 109.7(3)
C3 C5 C7 104.2(3)
C6 C5 C7 110.3(3)
C11 C9 C4 109.9(2)
C11 C9 C12 109.4(3)
C4 C9 C12 112.5(3)
C11 C9 C10 110.7(3)
C4 C9 C10 106.8(2)
C12 C9 C10 107.6(3)
C2 C13 C14 115.1(3)
C2 C13 H13A 108.5
C14 C13 H13A 108.5
C2 C13 H13B 108.5
C14 C13 H13B 108.5
H13A C13 H13B 107.5
C16 C15 C14 116.6(4)
C16 C15 C19 103.6(3)
C14 C15 C19 114.4(4)
C16 C15 H15 107.3
C14 C15 H15 107.3
C19 C15 H15 107.3
C9 C11 H11A 109.5
C9 C11 H11B 109.5
H11A C11 H11B 109.5
C9 C11 H11C 109.5
H11A C11 H11C 109.5
H11B C11 H11C 109.5
O1 C2 C13 123.6(3)
O1 C2 C1 120.4(3)
C13 C2 C1 116.0(2)
C5 C8 H8A 109.5
C5 C8 H8B 109.5
H8A C8 H8B 109.5
C5 C8 H8C 109.5
H8A C8 H8C 109.5
H8B C8 H8C 109.5
C9 C10 H10A 109.5
C9 C10 H10B 109.5
H10A C10 H10B 109.5
C9 C10 H10C 109.5
H10A C10 H10C 109.5
H10B C10 H10C 109.5
C15 C14 C13 114.0(3)
C15 C14 H14A 108.8
C13 C14 H14A 108.8
C15 C14 H14B 108.8
C13 C14 H14B 108.8
H14A C14 H14B 107.7
O2 C3 C1 119.7(3)
O2 C3 C5 121.7(3)
C1 C3 C5 118.6(2)
C5 C7 H7A 109.5
C5 C7 H7B 109.5
H7A C7 H7B 109.5
C5 C7 H7C 109.5
H7A C7 H7C 109.5
H7B C7 H7C 109.5
C9 C12 H12A 109.5
C9 C12 H12B 109.5
H12A C12 H12B 109.5
C9 C12 H12C 109.5
H12A C12 H12C 109.5
H12B C12 H12C 109.5
C5 C6 H6A 109.5
C5 C6 H6B 109.5
H6A C6 H6B 109.5
C5 C6 H6C 109.5
H6A C6 H6C 109.5
H6B C6 H6C 109.5
C18 C19 C15 106.7(4)
C18 C19 H19A 110.4
C15 C19 H19A 110.4
C18 C19 H19B 110.4
C15 C19 H19B 110.4
H19A C19 H19B 108.6
C16 C17 C18 106.9(4)
C16 C17 H17A 110.3
C18 C17 H17A 110.3
C16 C17 H17B 110.3
C18 C17 H17B 110.3
H17A C17 H17B 108.6
O22 C23 C28 121.0(2)
O22 C23 C20 119.6(2)
C28 C23 C20 119.32(19)
C22 C20 C23 109.91(17)
C22 C20 C21 107.68(18)
C23 C20 C21 109.85(18)
C22 C20 H20 109.8
C23 C20 H20 109.8
C21 C20 H20 109.8
C22 C24 C26 109.4(2)
C22 C24 C25 105.8(2)
C26 C24 C25 109.4(3)
C22 C24 C27 112.8(2)
C26 C24 C27 110.5(3)
C25 C24 C27 108.8(3)
C31 C28 C30 109.7(3)
C31 C28 C23 109.0(2)
C30 C28 C23 107.4(3)
C31 C28 C29 110.2(3)
C30 C28 C29 108.3(3)
C23 C28 C29 112.1(2)
O23 C22 C24 121.8(2)
O23 C22 C20 118.8(2)
C24 C22 C20 119.35(19)
C28 C31 H31A 109.5
C28 C31 H31B 109.5
H31A C31 H31B 109.5
C28 C31 H31C 109.5
H31A C31 H31C 109.5
H31B C31 H31C 109.5
C28 C30 H30A 109.5
C28 C30 H30B 109.5
H30A C30 H30B 109.5
C28 C30 H30C 109.5
H30A C30 H30C 109.5
H30B C30 H30C 109.5
C24 C25 H25A 109.5
C24 C25 H25B 109.5
H25A C25 H25B 109.5
C24 C25 H25C 109.5
H25A C25 H25C 109.5
H25B C25 H25C 109.5
C28 C29 H29A 109.5
C28 C29 H29B 109.5
H29A C29 H29B 109.5
C28 C29 H29C 109.5
H29A C29 H29C 109.5
H29B C29 H29C 109.5
C33 C32 C21 114.7(4)
C21 C32 C133 113.8(3)
C33 C32 H32A 108.6
C21 C32 H32A 108.6
C133 C32 H32A 128.2
C33 C32 H32B 108.6
C21 C32 H32B 108.6
C133 C32 H32B 86
H32A C32 H32B 107.6
O21 C21 C32 123.5(2)
O21 C21 C20 120.8(2)
C32 C21 C20 115.64(19)
C24 C27 H27A 109.5
C24 C27 H27B 109.5
H27A C27 H27B 109.5
C24 C27 H27C 109.5
H27A C27 H27C 109.5
H27B C27 H27C 109.5
C24 C26 H26A 109.5
C24 C26 H26B 109.5
H26A C26 H26B 109.5
C24 C26 H26C 109.5
H26A C26 H26C 109.5
H26B C26 H26C 109.5
C32 C33 C34 115.7(6)
C32 C33 H33A 108.4
C34 C33 H33A 108.4
C32 C33 H33B 108.4
C34 C33 H33B 108.4
H33A C33 H33B 107.4
C38 C34 C33 118.4(7)
C38 C34 C35 106.1(5)
C33 C34 C35 116.9(7)
C38 C34 H34 104.6
C33 C34 H34 104.6
C35 C34 H34 104.6
C37 C36 C35 100.9(8)
C37 C36 H36A 111.6
C35 C36 H36A 111.6
C37 C36 H36B 111.6
C35 C36 H36B 111.6
H36A C36 H36B 109.4
C34 C35 C36 106.8(7)
C34 C35 H35A 110.4
C36 C35 H35A 110.4
C34 C35 H35B 110.4
C36 C35 H35B 110.4
H35A C35 H35B 108.6
C36 C37 C38 106.3(8)
C36 C37 H37A 110.5
C38 C37 H37A 110.5
C36 C37 H37B 110.5
C38 C37 H37B 110.5
H37A C37 H37B 108.7
C34 C38 C37 106.6(6)
C34 C38 H38A 110.4
C37 C38 H38A 110.4
C34 C38 H38B 110.4
C37 C38 H38B 110.4
H38A C38 H38B 108.6
C134 C135 C136 101.7(8)
C134 C135 H13C 111.4
C136 C135 H13C 111.4
C134 C135 H13D 111.4
C136 C135 H13D 111.4
H13C C135 H13D 109.3
C138 C134 C133 114.9(8)
C138 C134 C135 103.1(6)
C133 C134 C135 117.2(6)
C138 C134 H134 107
C133 C134 H134 107
C135 C134 H134 107
C137 C136 C135 111.2(13)
C137 C136 H13E 109.4
C135 C136 H13E 109.4
C137 C136 H13F 109.4
C135 C136 H13F 109.4
H13E C136 H13F 108
C136 C137 C138 110.6(11)
C136 C137 H13G 109.5
C138 C137 H13G 109.5
C136 C137 H13H 109.5
C138 C137 H13H 109.5
H13G C137 H13H 108.1
C134 C138 C137 105.8(6)
C134 C138 H13I 110.6
C137 C138 H13I 110.6
C134 C138 H13J 110.6
C137 C138 H13J 110.6
H13I C138 H13J 108.7
C134 C133 C32 116.6(5)
C134 C133 H13K 108.1
C32 C133 H13K 108.1
C134 C133 H13L 108.1
C32 C133 H13L 108.1
H13K C133 H13L 107.3

loop_
_geom_bond_atom_site_label_1
_geom_bond_atom_site_label_2
_geom_bond_distance
O3 C4 1.193(3)
O2 C3 1.198(3)
O1 C2 1.189(3)
C18 C19 1.453(7)
C18 C17 1.530(2)
C18 H18A 0.97
C18 H18B 0.97
C16 C15 1.464(5)
C16 C17 1.484(6)
C16 H16A 0.97
C16 H16B 0.97
C4 C9 1.508(4)
C4 C1 1.523(3)
C1 C3 1.517(4)
C1 C2 1.538(4)
C1 H1 0.98
C5 C8 1.515(5)
C5 C3 1.524(4)
C5 C6 1.528(4)
C5 C7 1.546(5)
C9 C11 1.505(4)
C9 C12 1.520(5)
C9 C10 1.533(4)
C13 C2 1.491(4)
C13 C14 1.511(5)
C13 H13A 0.97
C13 H13B 0.97
C15 C14 1.505(5)
C15 C19 1.546(5)
C15 H15 0.98
C11 H11A 0.96
C11 H11B 0.96
C11 H11C 0.96
C8 H8A 0.96
C8 H8B 0.96
C8 H8C 0.96
C10 H10A 0.96
C10 H10B 0.96
C10 H10C 0.96
C14 H14A 0.97
C14 H14B 0.97
C7 H7A 0.96
C7 H7B 0.96
C7 H7C 0.96
C12 H12A 0.96
C12 H12B 0.96
C12 H12C 0.96
C6 H6A 0.96
C6 H6B 0.96
C6 H6C 0.96
C19 H19A 0.97
C19 H19B 0.97
C17 H17A 0.97
C17 H17B 0.97
C23 O22 1.200(3)
C23 C28 1.515(3)
C23 C20 1.522(3)
C20 C22 1.521(3)
C20 C21 1.536(3)
C20 H20 0.98
C24 C22 1.511(3)
C24 C26 1.522(4)
C24 C25 1.524(4)
C24 C27 1.525(4)
C28 C31 1.506(4)
C28 C30 1.514(5)
C28 C29 1.527(5)
C22 O23 1.200(3)
C31 H31A 0.96
C31 H31B 0.96
C31 H31C 0.96
C30 H30A 0.96
C30 H30B 0.96
C30 H30C 0.96
C25 H25A 0.96
C25 H25B 0.96
C25 H25C 0.96
C29 H29A 0.96
C29 H29B 0.96
C29 H29C 0.96
C32 C33 1.475(8)
C32 C21 1.493(3)
C32 C133 1.581(8)
C32 H32A 0.97
C32 H32B 0.97
C21 O21 1.193(3)
C27 H27A 0.96
C27 H27B 0.96
C27 H27C 0.96
C26 H26A 0.96
C26 H26B 0.96
C26 H26C 0.96
C33 C34 1.493(11)
C33 H33A 0.97
C33 H33B 0.97
C34 C38 1.482(10)
C34 C35 1.518(8)
C34 H34 0.98
C36 C37 1.481(18)
C36 C35 1.616(17)
C36 H36A 0.97
C36 H36B 0.97
C35 H35A 0.97
C35 H35B 0.97
C37 C38 1.518(9)
C37 H37A 0.97
C37 H37B 0.97
C38 H38A 0.97
C38 H38B 0.97
C135 C134 1.507(8)
C135 C136 1.630(16)
C135 H13C 0.97
C135 H13D 0.97
C134 C138 1.473(9)
C134 C133 1.484(10)
C134 H134 0.98
C136 C137 1.170(18)
C136 H13E 0.97
C136 H13F 0.97
C137 C138 1.523(12)
C137 H13G 0.97
C137 H13H 0.97
C138 H13I 0.97
C138 H13J 0.97
C133 H13K 0.97
C133 H13L 0.97
